data_4314120
loop_
_publ_author_name
'Md. Alamgir Hossain'
'Sung Ok Kang'
'Jos\'e M. Llinares'
'Douglas Powell'
'Kristin Bowman-James'

_publ_contact_author
; 
   Prof. Kristin Bowman-James 
   Department of Chemistry 
   University of Kansas 
   Rm 2010 Malott Hall
   1251 Wescoe Hall Dr. 
   Lawrence, KS  66045-7582  USA 
;
_publ_contact_author_email kbowman-james@ku.edu
_publ_contact_author_fax 1(785)8645396
_publ_contact_author_phone 1(785)8644278
_publ_section_title
;
 Elite New Anion Ligands: Polythioamide Macrocycles
;
_journal_name_full 'Inorganic Chemistry'
_journal_page_first 5043
_journal_page_last 5045
_journal_paper_doi 10.1021/ic034735r
_journal_volume 42
_journal_year 2003
_chemical_formula_moiety 'C26 H34 N6 S4'
_chemical_formula_sum 'C26 H34 N6 S4'
_chemical_formula_weight 558.83
_chemical_name_systematic
; 
 ? 
;
_space_group_IT_number 14
_symmetry_cell_setting monoclinic
_symmetry_space_group_name_Hall '-P 2yn'
_symmetry_space_group_name_H-M 'P 1 21/n 1'
_atom_sites_solution_hydrogens geom
_atom_sites_solution_primary direct
_atom_sites_solution_secondary difmap
_audit_creation_method SHELXL-97
_cell_angle_alpha 90.00
_cell_angle_beta 102.658(2)
_cell_angle_gamma 90.00
_cell_formula_units_Z 2
_cell_length_a 7.7444(6)
_cell_length_b 20.3145(15)
_cell_length_c 9.0829(7)
_cell_measurement_reflns_used 4075
_cell_measurement_temperature 100(2)
_cell_measurement_theta_max 26.00
_cell_measurement_theta_min 2.50
_cell_volume 1394.22(18)
_computing_cell_refinement 'Bruker SMART'
_computing_data_collection 'Bruker SMART'
_computing_data_reduction 'Bruker SAINT'
_computing_molecular_graphics 'Bruker SHELXTL'
_computing_publication_material 'Bruker SHELXTL'
_computing_structure_refinement 'SHELXL-97 (Sheldrick, 1997)'
_computing_structure_solution 'SHELXS-97 (Sheldrick, 1990)'
_diffrn_ambient_temperature 100(2)
_diffrn_measured_fraction_theta_full 0.996
_diffrn_measured_fraction_theta_max 0.996
_diffrn_measurement_device_type 'CCD area detector'
_diffrn_measurement_method '\w scan frames'
_diffrn_radiation_monochromator graphite
_diffrn_radiation_source 'fine-focus sealed tube'
_diffrn_radiation_type MoK\a
_diffrn_radiation_wavelength 0.71073
_diffrn_reflns_av_R_equivalents 0.0308
_diffrn_reflns_av_sigmaI/netI 0.0316
_diffrn_reflns_limit_h_max 9
_diffrn_reflns_limit_h_min -9
_diffrn_reflns_limit_k_max 20
_diffrn_reflns_limit_k_min -24
_diffrn_reflns_limit_l_max 11
_diffrn_reflns_limit_l_min -10
_diffrn_reflns_number 8278
_diffrn_reflns_theta_full 25.99
_diffrn_reflns_theta_max 25.99
_diffrn_reflns_theta_min 2.51
_diffrn_standards_decay_% 0.05
_diffrn_standards_number 103
_exptl_absorpt_coefficient_mu 0.368
_exptl_absorpt_correction_T_max 0.9641
_exptl_absorpt_correction_T_min 0.8820
_exptl_absorpt_correction_type multi-scan
_exptl_absorpt_process_details 'SADABS, 2000'
_exptl_crystal_colour yellow
_exptl_crystal_density_diffrn 1.331
_exptl_crystal_density_meas 0
_exptl_crystal_density_method 'not measured'
_exptl_crystal_description prism
_exptl_crystal_F_000 592
_exptl_crystal_size_max 0.35
_exptl_crystal_size_mid 0.20
_exptl_crystal_size_min 0.10
_refine_diff_density_max 0.444
_refine_diff_density_min -0.391
_refine_diff_density_rms 0.066
_refine_ls_extinction_method none
_refine_ls_goodness_of_fit_ref 0.988
_refine_ls_hydrogen_treatment mixed
_refine_ls_matrix_type full
_refine_ls_number_parameters 191
_refine_ls_number_reflns 2728
_refine_ls_number_restraints 31
_refine_ls_restrained_S_all 0.987
_refine_ls_R_factor_all 0.0477
_refine_ls_R_factor_gt 0.0393
_refine_ls_shift/su_max 0.002
_refine_ls_shift/su_mean 0.000
_refine_ls_structure_factor_coef Fsqd
_refine_ls_weighting_details 'calc w=1/[\s^2^(Fo^2^)+(0.0750P)^2^+0.2000P] where P=(Fo^2^+2Fc^2^)/3'
_refine_ls_weighting_scheme calc
_refine_ls_wR_factor_gt 0.1053
_refine_ls_wR_factor_ref 0.1096
_reflns_number_gt 2261
_reflns_number_total 2728
_reflns_threshold_expression >2sigma(I)
_cod_data_source_file ic034735rsi20030627_011859_2.cif
_cod_data_source_block compound_1
_cod_database_code 4314120

loop_
_symmetry_equiv_pos_as_xyz
'x, y, z'
'-x+1/2, y+1/2, -z+1/2'
'-x, -y, -z'
'x-1/2, -y-1/2, z-1/2'

loop_
_atom_site_label
_atom_site_type_symbol
_atom_site_fract_x
_atom_site_fract_y
_atom_site_fract_z
_atom_site_U_iso_or_equiv
_atom_site_adp_type
_atom_site_occupancy
_atom_site_symmetry_multiplicity
_atom_site_calc_flag
_atom_site_refinement_flags
_atom_site_disorder_assembly
_atom_site_disorder_group
S1 S 0.26953(6) 0.32353(2) 0.54983(5) 0.02777(17) Uani 1 1 d . A .
S2 S 0.20815(6) 0.53105(2) 0.94623(5) 0.02422(16) Uani 1 1 d . A .
N1 N 0.2550(2) 0.31731(8) 0.09079(19) 0.0274(4) Uani 1 1 d DU . .
C2 C 0.0666(3) 0.31284(11) 0.0785(2) 0.0278(5) Uani 0.906(3) 1 d PD A 1
H2A H 0.0226 0.2715 0.0255 0.033 Uiso 0.906(3) 1 calc PR A 1
H2B H 0.0081 0.3500 0.0167 0.033 Uiso 0.906(3) 1 calc PR A 1
C2' C 0.1545(16) 0.2763(3) 0.1707(18) 0.023(3) Uani 0.094(3) 1 d PDU A 2
H2'A H 0.2365 0.2549 0.2563 0.028 Uiso 0.094(3) 1 calc PR A 2
H2'B H 0.0957 0.2412 0.1022 0.028 Uiso 0.094(3) 1 calc PR A 2
C3 C 0.0151(3) 0.31404(10) 0.2306(2) 0.0276(5) Uani 1 1 d DU . .
H3A H -0.1144 0.3081 0.2162 0.033 Uiso 0.906(3) 1 calc PR A 1
H3B H 0.0744 0.2775 0.2942 0.033 Uiso 0.906(3) 1 calc PR A 1
H3C H -0.0871 0.3210 0.1507 0.033 Uiso 0.094(3) 1 d PR A 2
H3D H -0.0184 0.2846 0.3022 0.033 Uiso 0.094(3) 1 d PR A 2
N4 N 0.06741(19) 0.37667(8) 0.30513(16) 0.0227(4) Uani 1 1 d . A .
H4 H 0.0207 0.4124 0.2580 0.027 Uiso 1 1 calc R . .
C5 C 0.1786(2) 0.38495(9) 0.43722(18) 0.0194(4) Uani 1 1 d . . .
C6 C 0.2238(2) 0.45468(9) 0.47814(19) 0.0182(4) Uani 1 1 d . A .
C7 C 0.2511(2) 0.47466(9) 0.62866(18) 0.0183(4) Uani 1 1 d . . .
H7 H 0.2321 0.4443 0.7031 0.022 Uiso 1 1 calc R A .
C8 C 0.2481(2) 0.50013(10) 0.36939(18) 0.0216(4) Uani 1 1 d . . .
H8 H 0.2276 0.4873 0.2664 0.026 Uiso 1 1 calc R A .
C9 C 0.3015(2) 0.56354(10) 0.4103(2) 0.0242(4) Uani 1 1 d . A .
H9 H 0.3178 0.5941 0.3353 0.029 Uiso 1 1 calc R . .
C10 C 0.3317(2) 0.58304(10) 0.56017(19) 0.0224(4) Uani 1 1 d . . .
H10 H 0.3698 0.6266 0.5878 0.027 Uiso 1 1 calc R A .
C11 C 0.3058(2) 0.53826(9) 0.67053(18) 0.0181(4) Uani 1 1 d . A .
C12 C 0.3358(2) 0.55891(9) 0.83235(18) 0.0193(4) Uani 1 1 d . . .
N13 N 0.46488(19) 0.60157(8) 0.87585(15) 0.0226(4) Uani 1 1 d . A .
H13 H 0.5302 0.6108 0.8105 0.027 Uiso 1 1 calc R . .
C14 C 0.5109(2) 0.63525(10) 1.0215(2) 0.0269(4) Uani 1 1 d DU . .
H14A H 0.4970 0.6049 1.1034 0.032 Uiso 0.906(3) 1 calc PR A 1
H14B H 0.4318 0.6735 1.0221 0.032 Uiso 0.906(3) 1 calc PR A 1
H14C H 0.4062 0.6477 1.0549 0.032 Uiso 0.094(3) 1 d PR A 2
H14D H 0.5821 0.6075 1.0965 0.032 Uiso 0.094(3) 1 d PR A 2
C15 C 0.7012(3) 0.65802(12) 1.0460(2) 0.0276(5) Uani 0.906(3) 1 d PD . 1
H15A H 0.7221 0.6932 1.1234 0.033 Uiso 0.906(3) 1 calc PR A 1
H15B H 0.7806 0.6208 1.0849 0.033 Uiso 0.906(3) 1 calc PR A 1
C15' C 0.6090(15) 0.6967(3) 0.9907(17) 0.016(3) Uani 0.094(3) 1 d PDU . 2
H15C H 0.5233 0.7281 0.9315 0.019 Uiso 0.094(3) 1 calc PR A 2
H15D H 0.6635 0.7180 1.0878 0.019 Uiso 0.094(3) 1 calc PR A 2
C16 C 0.3432(3) 0.25359(12) 0.1371(3) 0.0380(6) Uani 0.906(3) 1 d PD A 1
H16A H 0.3124 0.2386 0.2307 0.057 Uiso 0.906(3) 1 d PR A 1
H16B H 0.3039 0.2209 0.0576 0.057 Uiso 0.906(3) 1 d PR A 1
H16C H 0.4718 0.2592 0.1539 0.057 Uiso 0.906(3) 1 d PR A 1
C16' C 0.113(2) 0.3358(13) -0.0414(17) 0.039(5) Uani 0.094(3) 1 d PDU A 2
H16D H 0.0878 0.3829 -0.0366 0.058 Uiso 0.094(3) 1 d PR A 2
H16E H 0.1472 0.3259 -0.1365 0.058 Uiso 0.094(3) 1 d PR A 2
H16F H 0.0061 0.3106 -0.0360 0.058 Uiso 0.094(3) 1 d PR A 2

loop_
_atom_site_aniso_label
_atom_site_aniso_U_11
_atom_site_aniso_U_22
_atom_site_aniso_U_33
_atom_site_aniso_U_23
_atom_site_aniso_U_13
_atom_site_aniso_U_12
S1 0.0345(3) 0.0227(3) 0.0242(3) 0.00349(19) 0.0021(2) 0.00209(19)
S2 0.0293(3) 0.0295(3) 0.0151(2) 0.00163(18) 0.00759(18) -0.00365(19)
N1 0.0350(9) 0.0259(10) 0.0245(8) -0.0053(7) 0.0132(7) -0.0059(7)
C2 0.0314(11) 0.0313(13) 0.0207(11) -0.0077(9) 0.0060(9) -0.0078(9)
C2' 0.026(5) 0.018(6) 0.024(5) 0.000(4) 0.001(4) -0.004(4)
C3 0.0285(10) 0.0301(12) 0.0251(10) -0.0075(8) 0.0075(8) -0.0087(8)
N4 0.0246(8) 0.0253(9) 0.0179(7) -0.0021(6) 0.0039(6) 0.0002(6)
C5 0.0194(8) 0.0249(10) 0.0155(8) -0.0002(7) 0.0074(6) 0.0013(7)
C6 0.0153(8) 0.0237(10) 0.0155(8) 0.0013(7) 0.0032(6) 0.0032(7)
C7 0.0179(8) 0.0231(10) 0.0148(8) 0.0038(7) 0.0054(6) 0.0025(7)
C8 0.0231(8) 0.0294(12) 0.0127(8) 0.0018(7) 0.0047(6) 0.0021(8)
C9 0.0302(9) 0.0275(11) 0.0164(9) 0.0069(8) 0.0086(7) 0.0013(8)
C10 0.0232(8) 0.0243(11) 0.0201(9) 0.0015(8) 0.0058(7) -0.0013(7)
C11 0.0165(8) 0.0241(10) 0.0141(8) 0.0014(7) 0.0046(6) 0.0028(7)
C12 0.0209(8) 0.0218(10) 0.0153(8) 0.0020(7) 0.0040(6) 0.0038(7)
N13 0.0266(8) 0.0280(9) 0.0147(7) -0.0031(6) 0.0074(6) -0.0031(7)
C14 0.0322(10) 0.0315(12) 0.0184(9) -0.0069(8) 0.0082(7) -0.0049(8)
C15 0.0348(12) 0.0311(13) 0.0167(10) -0.0025(9) 0.0053(8) -0.0068(10)
C15' 0.020(5) 0.012(5) 0.014(6) -0.007(4) 0.000(4) 0.010(4)
C16 0.0471(14) 0.0312(14) 0.0380(13) 0.0006(11) 0.0144(10) 0.0026(11)
C16' 0.051(11) 0.043(15) 0.029(10) 0.010(8) 0.023(6) 0.003(11)

loop_
_atom_type_symbol
_atom_type_description
_atom_type_scat_dispersion_real
_atom_type_scat_dispersion_imag
_atom_type_scat_source
C C 0.0033 0.0016 'International Tables Vol C Tables 4.2.6.8 and 6.1.1.4'
H H 0.0000 0.0000 'International Tables Vol C Tables 4.2.6.8 and 6.1.1.4'
N N 0.0061 0.0033 'International Tables Vol C Tables 4.2.6.8 and 6.1.1.4'
S S 0.1246 0.1234 'International Tables Vol C Tables 4.2.6.8 and 6.1.1.4'

loop_
_geom_angle_atom_site_label_1
_geom_angle_atom_site_label_2
_geom_angle_atom_site_label_3
_geom_angle
_geom_angle_site_symmetry_1
_geom_angle_site_symmetry_3
_geom_angle_publ_flag
C2' N1 C2 49.7(6) . . ?
C2' N1 C15' 132.9(4) . 3_666 ?
C2 N1 C15' 142.1(6) . 3_666 ?
C2' N1 C15 152.5(7) . 3_666 ?
C2 N1 C15 112.27(17) . 3_666 ?
C15' N1 C15 45.0(6) 3_666 3_666 ?
C2' N1 C16 67.5(3) . . ?
C2 N1 C16 111.28(17) . . ?
C15' N1 C16 68.3(4) 3_666 . ?
C15 N1 C16 111.49(17) 3_666 . ?
C2' N1 C16' 99.5(11) . . ?
C2 N1 C16' 52.8(9) . . ?
C15' N1 C16' 97.5(11) 3_666 . ?
C15 N1 C16' 59.5(9) 3_666 . ?
C16 N1 C16' 131.5(10) . . ?
N1 C2 C3 113.04(17) . . ?
N1 C2 H2A 109.0 . . ?
C3 C2 H2A 109.0 . . ?
N1 C2 H2B 109.0 . . ?
C3 C2 H2B 109.0 . . ?
H2A C2 H2B 107.8 . . ?
N1 C2 H3C 148.5 . . ?
C3 C2 H3C 37.2 . . ?
H2A C2 H3C 94.9 . . ?
H2B C2 H3C 81.6 . . ?
N1 C2 H16F 107.8 . . ?
C3 C2 H16F 139.2 . . ?
H2A C2 H16F 56.4 . . ?
H2B C2 H16F 54.4 . . ?
H3C C2 H16F 102.5 . . ?
N1 C2' C3 113.2(3) . . ?
N1 C2' H2'A 108.9 . . ?
C3 C2' H2'A 108.9 . . ?
N1 C2' H2'B 108.9 . . ?
C3 C2' H2'B 108.9 . . ?
H2'A C2' H2'B 107.8 . . ?
N1 C2' H16A 89.4 . . ?
C3 C2' H16A 137.9 . . ?
H2'A C2' H16A 29.1 . . ?
H2'B C2' H16A 95.1 . . ?
N4 C3 C2' 117.4(5) . . ?
N4 C3 C2 109.57(16) . . ?
C2' C3 C2 47.0(5) . . ?
N4 C3 H3A 109.8 . . ?
C2' C3 H3A 132.1 . . ?
C2 C3 H3A 109.8 . . ?
N4 C3 H3B 109.8 . . ?
C2' C3 H3B 63.6 . . ?
C2 C3 H3B 109.8 . . ?
H3A C3 H3B 108.2 . . ?
N4 C3 H3C 108.8 . . ?
C2' C3 H3C 109.7 . . ?
C2 C3 H3C 69.7 . . ?
H3A C3 H3C 43.5 . . ?
H3B C3 H3C 138.7 . . ?
N4 C3 H3D 108.6 . . ?
C2' C3 H3D 104.3 . . ?
C2 C3 H3D 140.3 . . ?
H3A C3 H3D 66.2 . . ?
H3B C3 H3D 45.4 . . ?
H3C C3 H3D 107.6 . . ?
C5 N4 C3 126.21(17) . . ?
C5 N4 H4 116.9 . . ?
C3 N4 H4 116.9 . . ?
N4 C5 C6 114.69(16) . . ?
N4 C5 S1 124.29(15) . . ?
C6 C5 S1 120.99(12) . . ?
C8 C6 C7 119.06(17) . . ?
C8 C6 C5 120.98(16) . . ?
C7 C6 C5 119.89(16) . . ?
C11 C7 C6 120.72(16) . . ?
C11 C7 H7 119.6 . . ?
C6 C7 H7 119.6 . . ?
C9 C8 C6 120.44(16) . . ?
C9 C8 H8 119.8 . . ?
C6 C8 H8 119.8 . . ?
C8 C9 C10 120.47(17) . . ?
C8 C9 H9 119.8 . . ?
C10 C9 H9 119.8 . . ?
C9 C10 C11 119.82(18) . . ?
C9 C10 H10 120.1 . . ?
C11 C10 H10 120.1 . . ?
C7 C11 C10 119.47(16) . . ?
C7 C11 C12 120.19(16) . . ?
C10 C11 C12 120.34(17) . . ?
N13 C12 C11 115.06(15) . . ?
N13 C12 S2 123.24(13) . . ?
C11 C12 S2 121.66(13) . . ?
C12 N13 C14 126.73(15) . . ?
C12 N13 H13 116.6 . . ?
C14 N13 H13 116.6 . . ?
N13 C14 C15 108.21(15) . . ?
N13 C14 C15' 104.5(5) . . ?
C15 C14 C15' 42.8(5) . . ?
N13 C14 H14A 110.1 . . ?
C15 C14 H14A 110.1 . . ?
C15' C14 H14A 142.4 . . ?
N13 C14 H14B 110.1 . . ?
C15 C14 H14B 110.1 . . ?
C15' C14 H14B 72.0 . . ?
H14A C14 H14B 108.4 . . ?
N13 C14 H14C 110.7 . . ?
C15 C14 H14C 137.3 . . ?
C15' C14 H14C 109.4 . . ?
H14A C14 H14C 71.9 . . ?
H14B C14 H14C 39.2 . . ?
N13 C14 H14D 110.8 . . ?
C15 C14 H14D 71.7 . . ?
C15' C14 H14D 112.4 . . ?
H14A C14 H14D 40.6 . . ?
H14B C14 H14D 135.8 . . ?
H14C C14 H14D 108.9 . . ?
N1 C15 C14 112.54(16) 3_666 . ?
N1 C15 H14D 140.0 3_666 . ?
C14 C15 H14D 36.9 . . ?
N1 C15 H15A 109.1 3_666 . ?
C14 C15 H15A 109.1 . . ?
H14D C15 H15A 106.8 . . ?
N1 C15 H15B 109.1 3_666 . ?
C14 C15 H15B 109.1 . . ?
H14D C15 H15B 75.3 . . ?
H15A C15 H15B 107.8 . . ?
N1 C15' C14 112.6(3) 3_666 . ?
N1 C15' H15C 109.1 3_666 . ?
C14 C15' H15C 109.1 . . ?
N1 C15' H15D 109.1 3_666 . ?
C14 C15' H15D 109.1 . . ?
H15C C15' H15D 107.8 . . ?
N1 C16 H16A 109.4 . . ?
N1 C16 H16B 109.5 . . ?
H16A C16 H16B 109.5 . . ?
N1 C16 H16C 109.4 . . ?
H16A C16 H16C 109.5 . . ?
H16B C16 H16C 109.5 . . ?
N1 C16' H16D 109.1 . . ?
N1 C16' H16E 111.2 . . ?
H16D C16' H16E 109.5 . . ?
N1 C16' H16F 108.1 . . ?
H16D C16' H16F 109.5 . . ?
H16E C16' H16F 109.5 . . ?

loop_
_geom_bond_atom_site_label_1
_geom_bond_atom_site_label_2
_geom_bond_distance
_geom_bond_site_symmetry_2
_geom_bond_publ_flag
S1 C5 1.6682(18) . ?
S2 C12 1.6782(18) . ?
N1 C2' 1.440(4) . ?
N1 C2 1.442(2) . ?
N1 C15' 1.442(4) 3_666 ?
N1 C15 1.447(2) 3_666 ?
N1 C16 1.481(3) . ?
N1 C16' 1.490(5) . ?
C2 C3 1.519(2) . ?
C2 H2A 0.9900 . ?
C2 H2B 0.9900 . ?
C2 H3C 1.4886 . ?
C2 H16F 1.0438 . ?
C2' C3 1.518(4) . ?
C2' H2'A 0.9900 . ?
C2' H2'B 0.9900 . ?
C2' H16A 1.4443 . ?
C3 N4 1.456(2) . ?
C3 H3A 0.9900 . ?
C3 H3B 0.9900 . ?
C3 H3C 0.9600 . ?
C3 H3D 0.9600 . ?
N4 C5 1.325(2) . ?
N4 H4 0.8800 . ?
C5 C6 1.487(3) . ?
C6 C8 1.395(2) . ?
C6 C7 1.397(2) . ?
C7 C11 1.386(3) . ?
C7 H7 0.9500 . ?
C8 C9 1.379(3) . ?
C8 H8 0.9500 . ?
C9 C10 1.387(2) . ?
C9 H9 0.9500 . ?
C10 C11 1.400(2) . ?
C10 H10 0.9500 . ?
C11 C12 1.497(2) . ?
C12 N13 1.316(2) . ?
N13 C14 1.463(2) . ?
N13 H13 0.8800 . ?
C14 C15 1.514(2) . ?
C14 C15' 1.519(4) . ?
C14 H14A 0.9900 . ?
C14 H14B 0.9900 . ?
C14 H14C 0.9600 . ?
C14 H14D 0.9600 . ?
C15 N1 1.447(2) 3_666 ?
C15 H14D 1.5172 . ?
C15 H15A 0.9900 . ?
C15 H15B 0.9900 . ?
C15' N1 1.442(4) 3_666 ?
C15' H15C 0.9900 . ?
C15' H15D 0.9900 . ?
C16 H16A 0.9801 . ?
C16 H16B 0.9799 . ?
C16 H16C 0.9800 . ?
C16' H16D 0.9800 . ?
C16' H16E 0.9800 . ?
C16' H16F 0.9800 . ?

loop_
_geom_hbond_atom_site_label_D
_geom_hbond_atom_site_label_H
_geom_hbond_atom_site_label_A
_geom_hbond_distance_DH
_geom_hbond_distance_HA
_geom_hbond_distance_DA
_geom_hbond_angle_DHA
_geom_hbond_site_symmetry_A
N4 H4 S2 0.88 2.54 3.3385(16) 151.0 3_566
N13 H13 N1 0.88 2.25 2.688(2) 110.7 3_666

loop_
_geom_torsion_atom_site_label_1
_geom_torsion_atom_site_label_2
_geom_torsion_atom_site_label_3
_geom_torsion_atom_site_label_4
_geom_torsion
_geom_torsion_site_symmetry_1
_geom_torsion_site_symmetry_2
_geom_torsion_site_symmetry_3
_geom_torsion_site_symmetry_4
_geom_torsion_publ_flag
C2' N1 C2 C3 47.5(7) . . . . ?
C15' N1 C2 C3 158.8(6) 3_666 . . . ?
C15 N1 C2 C3 -157.03(18) 3_666 . . . ?
C16 N1 C2 C3 77.2(2) . . . . ?
C16' N1 C2 C3 -156.1(13) . . . . ?
C2 N1 C2' C3 -47.6(7) . . . . ?
C15' N1 C2' C3 -176.2(10) 3_666 . . . ?
C15 N1 C2' C3 -103.9(9) 3_666 . . . ?
C16 N1 C2' C3 162.4(14) . . . . ?
C16' N1 C2' C3 -66.4(15) . . . . ?
N1 C2' C3 N4 -44.9(14) . . . . ?
N1 C2' C3 C2 47.0(7) . . . . ?
N1 C2 C3 N4 62.9(2) . . . . ?
N1 C2 C3 C2' -46.8(7) . . . . ?
C2' C3 N4 C5 -69.1(6) . . . . ?
C2 C3 N4 C5 -119.93(19) . . . . ?
C3 N4 C5 C6 173.33(15) . . . . ?
C3 N4 C5 S1 -4.6(3) . . . . ?
N4 C5 C6 C8 -38.4(2) . . . . ?
S1 C5 C6 C8 139.67(14) . . . . ?
N4 C5 C6 C7 144.78(15) . . . . ?
S1 C5 C6 C7 -37.2(2) . . . . ?
C8 C6 C7 C11 -1.6(2) . . . . ?
C5 C6 C7 C11 175.32(15) . . . . ?
C7 C6 C8 C9 1.2(2) . . . . ?
C5 C6 C8 C9 -175.63(15) . . . . ?
C6 C8 C9 C10 -0.1(3) . . . . ?
C8 C9 C10 C11 -0.7(3) . . . . ?
C6 C7 C11 C10 0.8(2) . . . . ?
C6 C7 C11 C12 -179.57(14) . . . . ?
C9 C10 C11 C7 0.4(2) . . . . ?
C9 C10 C11 C12 -179.28(16) . . . . ?
C7 C11 C12 N13 145.95(17) . . . . ?
C10 C11 C12 N13 -34.4(2) . . . . ?
C7 C11 C12 S2 -36.0(2) . . . . ?
C10 C11 C12 S2 143.62(15) . . . . ?
C11 C12 N13 C14 173.07(16) . . . . ?
S2 C12 N13 C14 -4.9(3) . . . . ?
C12 N13 C14 C15 158.65(18) . . . . ?
C12 N13 C14 C15' -156.9(5) . . . . ?
N13 C14 C15 N1 39.4(2) . . . 3_666 ?
C15' C14 C15 N1 -52.4(6) . . . 3_666 ?
N13 C14 C15' N1 -48.6(11) . . . 3_666 ?
C15 C14 C15' N1 52.7(6) . . . 3_666 ?
